data_4124574
loop_
_publ_author_name
'Blake, Matthew P.'
'Kaltsoyannis, Nikolas'
'Mountford, Philip'

_publ_section_title
;
 Probing the Limits of Alkaline Earth-Transition Metal Bonding: An
 Experimental and Computational Study.
;
_journal_issue 38
_journal_name_full 'Journal of the American Chemical Society'
_journal_page_first 12352
_journal_page_last 12368
_journal_paper_doi 10.1021/jacs.5b07866
_journal_volume 137
_journal_year 2015
_chemical_formula_moiety 'C92 H142.40 Co4 Mg2 O14 P4'
_chemical_formula_sum 'C92 H142.4 Co4 Mg2 O14 P4'
_chemical_formula_weight 1880.77
_chemical_name_systematic
;
Mg{Co(CO)3(PCy3)}2(THF)
;
_space_group_IT_number 2
_symmetry_cell_setting triclinic
_symmetry_space_group_name_Hall '-P 1'
_symmetry_space_group_name_H-M 'P -1'
_atom_sites_solution_hydrogens difmap
_atom_sites_solution_primary direct
_atom_sites_solution_secondary difmap
_cell_angle_alpha 65.548(3)
_cell_angle_beta 79.915(2)
_cell_angle_gamma 83.476(2)
_cell_formula_units_Z 1
_cell_length_a 10.8413(2)
_cell_length_b 14.8760(5)
_cell_length_c 16.7804(6)
_cell_measurement_reflns_used 12316
_cell_measurement_temperature 150
_cell_measurement_theta_max 77
_cell_measurement_theta_min 3
_cell_volume 2422.91(14)
_computing_cell_refinement 'CrysAlis, (Oxford Diffraction, 2002)'
_computing_data_collection 'SuperNova, (Oxford Diffraction, 2010)'
_computing_data_reduction 'CrysAlis, (Oxford Diffraction, 2002)'
_computing_molecular_graphics 'CAMERON (Watkin et al., 1996)'
_computing_publication_material 'CRYSTALS (Betteridge et al., 2003)'
_computing_structure_refinement 'CRYSTALS (Betteridge et al., 2003)'
_computing_structure_solution 'SIR92 (Altomare et al., 1994)'
_diffrn_ambient_temperature 150
_diffrn_measured_fraction_theta_full 0.996
_diffrn_measured_fraction_theta_max 0.981
_diffrn_measurement_device Area
_diffrn_measurement_device_type 'Oxford Diffraction SuperNova'
_diffrn_measurement_method \w
_diffrn_radiation_monochromator graphite
_diffrn_radiation_type 'Cu K\a'
_diffrn_radiation_wavelength 1.54184
_diffrn_reflns_av_R_equivalents 0.039
_diffrn_reflns_limit_h_max 13
_diffrn_reflns_limit_h_min -8
_diffrn_reflns_limit_k_max 18
_diffrn_reflns_limit_k_min -18
_diffrn_reflns_limit_l_max 21
_diffrn_reflns_limit_l_min -20
_diffrn_reflns_number 23297
_diffrn_reflns_theta_full 73.875
_diffrn_reflns_theta_max 76.953
_diffrn_reflns_theta_min 3.267
_diffrn_standards_number 0
_exptl_absorpt_coefficient_mu 6.478
_exptl_absorpt_correction_T_max 0.52
_exptl_absorpt_correction_T_min 0.20
_exptl_absorpt_correction_type multi-scan
_exptl_absorpt_process_details 'CrysAlis, (Oxford Diffraction, 2002)'
_exptl_crystal_colour colourless
_exptl_crystal_density_diffrn 1.289
_exptl_crystal_density_method 'not measured'
_exptl_crystal_description needle
_exptl_crystal_F_000 998.400
_exptl_crystal_size_max 0.500
_exptl_crystal_size_mid 0.100
_exptl_crystal_size_min 0.100
_refine_diff_density_max 0.53
_refine_diff_density_min -0.45
_refine_ls_extinction_method None
_refine_ls_goodness_of_fit_ref 1.0708
_refine_ls_hydrogen_treatment constr
_refine_ls_matrix_type full
_refine_ls_number_parameters 541
_refine_ls_number_reflns 8177
_refine_ls_number_restraints 96
_refine_ls_R_factor_all 0.0462
_refine_ls_R_factor_gt 0.0393
_refine_ls_shift/su_max 0.0017906
_refine_ls_shift/su_mean 0.0000500
_refine_ls_structure_factor_coef F
_refine_ls_weighting_details
;
 Method, part 1, Chebychev polynomial, (Watkin, 1994, Prince, 1982) 
 [weight] = 1.0/[A~0~*T~0~(x)+A~1~*T~1~(x) ... +A~n-1~]*T~n-1~(x)] 
 where A~i~ are the Chebychev coefficients listed below and x= Fcalc/Fmax 
 Method = Robust Weighting (Prince, 1982) 
 W = [weight] * [1-(deltaF/6*sigmaF)^2^]^2^ 
 A~i~ are: 
 0.651 -7.84 -21.9 9.86 -15.9 
;
_refine_ls_weighting_scheme calc
_refine_ls_wR_factor_all 0.0288
_refine_ls_wR_factor_gt 0.0271
_refine_ls_wR_factor_ref 0.0266
_reflns_limit_h_max 13
_reflns_limit_h_min -13
_reflns_limit_k_max 18
_reflns_limit_k_min -16
_reflns_limit_l_max 21
_reflns_limit_l_min 0
_reflns_number_gt 8692
_reflns_number_total 10049
_reflns_threshold_expression I>2.0\s(I)
_oxford_diffrn_Wilson_B_factor 1.71
_oxford_diffrn_Wilson_scale 0.05
_oxford_refine_ls_r_factor_ref 0.0373
_oxford_refine_ls_scale 4.788(3)
_oxford_reflns_number_all 10010
_oxford_reflns_threshold_expression_ref I>3.0\s(I)
_cod_data_source_file ja5b07866_si_002.cif
_cod_data_source_block compound_19
_cod_depositor_comments
;
The following automatic conversions were performed:

'_symmetry_cell_setting' value 'Triclinic' changed to 'triclinic'
according to
/usr/data/users/saulius/crontab/automatic-downloads/current/ACS/lib/dictionaries/cif_core.dic
dictionary named 'cif_core.dic' version 2.4.2 from 2011-04-26.

'_atom_sites_solution_primary' value 'Direct' changed to 'direct'
according to
/usr/data/users/saulius/crontab/automatic-downloads/current/ACS/lib/dictionaries/cif_core.dic
dictionary named 'cif_core.dic' version 2.4.2 from 2011-04-26.

Automatic conversion script
Id: cif_fix_values 3271 2015-04-21 07:52:19Z andrius 
;
_cod_original_cell_volume 2422.92(15)
_cod_original_sg_symbol_H-M 'P -1 '
_cod_original_formula_sum 'C92 H142.40 Co4 Mg2 O14 P4'
_cod_database_code 4124574

loop_
_symmetry_equiv_pos_as_xyz
x,y,z
-x,-y,-z

loop_
_atom_site_label
_atom_site_type_symbol
_atom_site_fract_x
_atom_site_fract_y
_atom_site_fract_z
_atom_site_U_iso_or_equiv
_atom_site_occupancy
_atom_site_adp_type
_atom_site_refinement_flags_posn
_atom_site_refinement_flags_adp
Mg1 Mg 0.45202(5) -0.51690(4) 1.15357(4) 0.0172 1.0000 Uani . .
Co1 Co 0.33122(3) -0.35551(2) 1.059419(18) 0.0172 1.0000 Uani . .
Co2 Co 0.36458(3) -0.63915(2) 1.306458(18) 0.0190 1.0000 Uani . .
O1 O 0.48146(13) -0.40545(9) 0.92186(8) 0.0241 1.0000 Uani . .
O2 O 0.47447(16) -0.28500(11) 1.15257(11) 0.0364 1.0000 Uani . .
O3 O 0.10668(15) -0.46496(12) 1.15595(12) 0.0434 1.0000 Uani . .
O4 O 0.28378(18) -0.44912(11) 1.31512(10) 0.0404 1.0000 Uani . .
O5 O 0.26159(17) -0.69200(13) 1.18320(11) 0.0418 1.0000 Uani . .
O6 O 0.62440(15) -0.71363(13) 1.31868(10) 0.0424 1.0000 Uani . .
O7 O 0.62912(12) -0.47491(10) 1.14039(8) 0.0233 1.0000 Uani . .
C1 C 0.41993(17) -0.38690(13) 0.97887(12) 0.0199 1.0000 Uani . .
C2 C 0.41460(19) -0.31430(14) 1.11816(12) 0.0235 1.0000 Uani . .
C3 C 0.19652(18) -0.42344(14) 1.12031(13) 0.0254 1.0000 Uani . .
C4 C 0.3179(2) -0.52370(15) 1.31009(12) 0.0256 1.0000 Uani . .
C5 C 0.29949(19) -0.67149(14) 1.23328(13) 0.0263 1.0000 Uani . .
C6 C 0.5213(2) -0.68372(15) 1.31460(13) 0.0293 1.0000 Uani . .
C7 C 0.12314(18) -0.23130(13) 0.91367(12) 0.0233 1.0000 Uani . .
C8 C 0.1679(2) -0.30516(17) 0.87143(15) 0.0333 1.0000 Uani . .
C9 C 0.0655(2) -0.31934(18) 0.82656(15) 0.0363 1.0000 Uani . .
C10 C 0.0201(2) -0.22145(19) 0.75875(15) 0.0417 1.0000 Uani . .
C11 C -0.0263(2) -0.14976(18) 0.80122(18) 0.0462 1.0000 Uani . .
C12 C 0.0748(2) -0.13324(16) 0.84539(16) 0.0349 1.0000 Uani . .
C13 C 0.3322(2) -0.11450(14) 0.90126(13) 0.0259 1.0000 Uani . U
C14 C 0.4233(2) -0.14929(17) 0.83843(17) 0.0440 1.0000 Uani . U
C15 C 0.5023(3) -0.06517(19) 0.76862(18) 0.0508 1.0000 Uani . U
C16 C 0.5710(3) -0.0172(2) 0.8116(2) 0.0611 1.0000 Uani . U
C17 C 0.4787(3) 0.0183(2) 0.87314(18) 0.0572 1.0000 Uani . U
C18 C 0.3999(3) -0.06577(19) 0.94418(16) 0.0460 1.0000 Uani . U
C19 C 0.1281(2) -0.15592(14) 1.04902(13) 0.0253 1.0000 Uani . .
C20 C -0.0071(2) -0.19125(16) 1.07743(15) 0.0360 1.0000 Uani . .
C21 C -0.0869(2) -0.13845(18) 1.13174(16) 0.0422 1.0000 Uani . .
C22 C -0.0289(3) -0.14825(19) 1.21072(16) 0.0498 1.0000 Uani . .
C23 C 0.1041(3) -0.11365(19) 1.18327(16) 0.0450 1.0000 Uani . .
C24 C 0.1838(2) -0.16977(16) 1.13182(14) 0.0338 1.0000 Uani . .
C25 C 0.2875(2) -0.86772(14) 1.46969(12) 0.0251 1.0000 Uani . .
C26 C 0.2235(3) -0.90120(16) 1.41302(15) 0.0420 1.0000 Uani . .
C27 C 0.2602(3) -1.00971(18) 1.42862(17) 0.0526 1.0000 Uani . .
C28 C 0.2297(3) -1.07745(17) 1.52625(16) 0.0457 1.0000 Uani . .
C29 C 0.2919(2) -1.04421(16) 1.58286(14) 0.0364 1.0000 Uani . .
C30 C 0.2535(2) -0.93672(15) 1.56771(13) 0.0318 1.0000 Uani . .
C31 C 0.32687(19) -0.72092(14) 1.53292(12) 0.0245 1.0000 Uani . .
C32 C 0.4638(2) -0.75871(16) 1.53995(14) 0.0303 1.0000 Uani . .
C33 C 0.5056(2) -0.75609(18) 1.62129(15) 0.0385 1.0000 Uani . .
C34 C 0.4870(3) -0.65263(19) 1.62028(16) 0.0437 1.0000 Uani . .
C35 C 0.3528(3) -0.61226(19) 1.61020(16) 0.0441 1.0000 Uani . .
C36 C 0.3127(2) -0.61536(16) 1.52865(15) 0.0342 1.0000 Uani . .
C37 C 0.0954(2) -0.7044(2) 1.45664(15) 0.0522 1.0000 Uani . U
C38 C 0.0291(6) -0.6698(6) 1.3876(4) 0.0413 0.4000 Uani . U
C39 C -0.0968(2) -0.6084(2) 1.39894(16) 0.0476 1.0000 Uani . U
C40 C -0.1642(3) -0.6409(2) 1.49229(19) 0.0593 1.0000 Uani . U
C41 C -0.0940(6) -0.6733(6) 1.5588(4) 0.0468 0.4000 Uani . U
C42 C 0.0293(2) -0.73689(18) 1.55072(14) 0.0361 1.0000 Uani . U
C43 C 0.7013(2) -0.41826(16) 1.05515(13) 0.0290 1.0000 Uani . .
C44 C 0.8225(2) -0.4001(2) 1.07703(15) 0.0403 1.0000 Uani . .
C45 C 0.7815(2) -0.39278(19) 1.16577(15) 0.0394 1.0000 Uani . .
C46 C 0.6850(2) -0.47010(17) 1.21117(14) 0.0305 1.0000 Uani . .
C381 C 0.0448(4) -0.6132(3) 1.3935(2) 0.0345 0.6000 Uani . U
C411 C -0.1139(4) -0.7328(3) 1.5577(3) 0.0379 0.6000 Uani . U
P1 P 0.23226(4) -0.21674(3) 0.98189(3) 0.0191 1.0000 Uani . .
P2 P 0.26861(4) -0.73148(3) 1.43940(3) 0.0203 1.0000 Uani . .
H71 H 0.0510 -0.2609 0.9555 0.0273 1.0000 Uiso R .
H81 H 0.2400 -0.2808 0.8293 0.0398 1.0000 Uiso R .
H82 H 0.1924 -0.3685 0.9171 0.0412 1.0000 Uiso R .
H91 H 0.0963 -0.3636 0.7981 0.0435 1.0000 Uiso R .
H92 H -0.0059 -0.3500 0.8714 0.0445 1.0000 Uiso R .
H101 H -0.0454 -0.2330 0.7327 0.0491 1.0000 Uiso R .
H102 H 0.0894 -0.1926 0.7121 0.0506 1.0000 Uiso R .
H111 H -0.0499 -0.0880 0.7566 0.0555 1.0000 Uiso R .
H112 H -0.0983 -0.1745 0.8453 0.0539 1.0000 Uiso R .
H121 H 0.1466 -0.1030 0.8005 0.0412 1.0000 Uiso R .
H122 H 0.0400 -0.0910 0.8761 0.0414 1.0000 Uiso R .
H131 H 0.2773 -0.0642 0.8650 0.0308 1.0000 Uiso R .
H141 H 0.4797 -0.1980 0.8742 0.0539 1.0000 Uiso R .
H142 H 0.3762 -0.1770 0.8095 0.0541 1.0000 Uiso R .
H151 H 0.5644 -0.0913 0.7331 0.0610 1.0000 Uiso R .
H152 H 0.4471 -0.0137 0.7301 0.0600 1.0000 Uiso R .
H161 H 0.6285 -0.0673 0.8470 0.0736 1.0000 Uiso R .
H162 H 0.6193 0.0373 0.7670 0.0728 1.0000 Uiso R .
H171 H 0.4206 0.0695 0.8380 0.0673 1.0000 Uiso R .
H172 H 0.5250 0.0471 0.9019 0.0686 1.0000 Uiso R .
H181 H 0.3382 -0.0403 0.9814 0.0549 1.0000 Uiso R .
H182 H 0.4553 -0.1151 0.9808 0.0550 1.0000 Uiso R .
H191 H 0.1258 -0.0858 1.0122 0.0292 1.0000 Uiso R .
H201 H -0.0030 -0.2611 1.1142 0.0432 1.0000 Uiso R .
H202 H -0.0443 -0.1812 1.0254 0.0425 1.0000 Uiso R .
H211 H -0.1693 -0.1657 1.1514 0.0516 1.0000 Uiso R .
H212 H -0.0971 -0.0691 1.0937 0.0518 1.0000 Uiso R .
H221 H -0.0814 -0.1097 1.2405 0.0599 1.0000 Uiso R .
H222 H -0.0281 -0.2176 1.2513 0.0599 1.0000 Uiso R .
H231 H 0.1408 -0.1234 1.2355 0.0540 1.0000 Uiso R .
H232 H 0.1053 -0.0437 1.1426 0.0527 1.0000 Uiso R .
H241 H 0.1889 -0.2401 1.1703 0.0402 1.0000 Uiso R .
H242 H 0.2679 -0.1448 1.1137 0.0410 1.0000 Uiso R .
H251 H 0.3779 -0.8792 1.4543 0.0290 1.0000 Uiso R .
H261 H 0.1328 -0.8946 1.4288 0.0498 1.0000 Uiso R .
H262 H 0.2456 -0.8589 1.3520 0.0504 1.0000 Uiso R .
H271 H 0.2151 -1.0300 1.3947 0.0641 1.0000 Uiso R .
H272 H 0.3513 -1.0140 1.4080 0.0640 1.0000 Uiso R .
H281 H 0.1399 -1.0752 1.5439 0.0542 1.0000 Uiso R .
H282 H 0.2569 -1.1447 1.5359 0.0548 1.0000 Uiso R .
H291 H 0.3827 -1.0496 1.5681 0.0423 1.0000 Uiso R .
H292 H 0.2685 -1.0861 1.6449 0.0433 1.0000 Uiso R .
H301 H 0.1642 -0.9319 1.5844 0.0383 1.0000 Uiso R .
H302 H 0.2958 -0.9166 1.6036 0.0386 1.0000 Uiso R .
H311 H 0.2744 -0.7623 1.5873 0.0298 1.0000 Uiso R .
H321 H 0.4760 -0.8250 1.5418 0.0359 1.0000 Uiso R .
H322 H 0.5167 -0.7155 1.4880 0.0350 1.0000 Uiso R .
H331 H 0.4557 -0.8016 1.6730 0.0458 1.0000 Uiso R .
H332 H 0.5951 -0.7770 1.6232 0.0460 1.0000 Uiso R .
H341 H 0.5077 -0.6539 1.6739 0.0527 1.0000 Uiso R .
H342 H 0.5430 -0.6083 1.5710 0.0525 1.0000 Uiso R .
H351 H 0.2965 -0.6526 1.6613 0.0513 1.0000 Uiso R .
H352 H 0.3463 -0.5448 1.6053 0.0517 1.0000 Uiso R .
H361 H 0.3687 -0.5745 1.4780 0.0408 1.0000 Uiso R .
H362 H 0.2273 -0.5895 1.5227 0.0413 1.0000 Uiso R .
H371 H 0.0781 -0.7661 1.4547 0.0798 0.6000 Uiso R .
H381 H 0.0060 -0.7287 1.3819 0.0537 0.4000 Uiso R .
H382 H 0.0814 -0.6288 1.3341 0.0533 0.4000 Uiso R .
H391 H -0.1392 -0.6152 1.3569 0.0740 0.6000 Uiso R .
H392 H -0.1120 -0.5396 1.3617 0.0736 0.6000 Uiso R .
H401 H -0.1607 -0.5894 1.5113 0.0719 0.6000 Uiso R .
H402 H -0.2491 -0.6502 1.4914 0.0719 0.6000 Uiso R .
H411 H -0.1472 -0.7130 1.6125 0.0600 0.4000 Uiso R .
H412 H -0.0693 -0.6150 1.5631 0.0604 0.4000 Uiso R .
H421 H 0.0433 -0.8048 1.5891 0.0566 0.6000 Uiso R .
H422 H 0.0708 -0.7202 1.5871 0.0569 0.6000 Uiso R .
H431 H 0.7152 -0.4565 1.0198 0.0351 1.0000 Uiso R .
H432 H 0.6547 -0.3565 1.0255 0.0358 1.0000 Uiso R .
H441 H 0.8821 -0.4557 1.0834 0.0487 1.0000 Uiso R .
H442 H 0.8593 -0.3398 1.0320 0.0480 1.0000 Uiso R .
H451 H 0.8497 -0.4065 1.1989 0.0479 1.0000 Uiso R .
H452 H 0.7442 -0.3277 1.1575 0.0466 1.0000 Uiso R .
H461 H 0.7238 -0.5345 1.2430 0.0371 1.0000 Uiso R .
H462 H 0.6209 -0.4521 1.2507 0.0362 1.0000 Uiso R .
H3811 H 0.0691 -0.5608 1.4067 0.0423 0.6000 Uiso R .
H3812 H 0.0814 -0.6041 1.3339 0.0427 0.6000 Uiso R .
H4111 H -0.1511 -0.7390 1.6164 0.0463 0.6000 Uiso R .
H4112 H -0.1401 -0.7865 1.5472 0.0461 0.6000 Uiso R .

loop_
_atom_site_aniso_label
_atom_site_aniso_U_11
_atom_site_aniso_U_22
_atom_site_aniso_U_33
_atom_site_aniso_U_23
_atom_site_aniso_U_13
_atom_site_aniso_U_12
Mg1 0.0184(3) 0.0152(3) 0.0148(3) -0.0036(2) -0.0016(2) 0.0005(2)
Co1 0.02047(15) 0.01378(13) 0.01521(13) -0.00449(11) -0.00257(11) 0.00235(10)
Co2 0.02197(15) 0.01657(14) 0.01402(14) -0.00269(11) 0.00026(11) -0.00098(11)
O1 0.0321(7) 0.0198(6) 0.0185(6) -0.0084(5) -0.0004(5) 0.0036(5)
O2 0.0477(10) 0.0302(8) 0.0393(9) -0.0187(7) -0.0181(7) 0.0042(7)
O3 0.0248(8) 0.0370(9) 0.0505(10) 0.0002(8) -0.0040(7) -0.0033(7)
O4 0.0700(12) 0.0223(7) 0.0280(8) -0.0118(6) -0.0035(7) 0.0027(7)
O5 0.0480(10) 0.0497(10) 0.0333(8) -0.0194(8) -0.0021(7) -0.0195(8)
O6 0.0283(9) 0.0484(10) 0.0346(8) -0.0058(7) -0.0011(7) 0.0119(7)
O7 0.0216(7) 0.0274(7) 0.0188(6) -0.0069(5) -0.0020(5) -0.0041(5)
C1 0.0239(9) 0.0143(8) 0.0190(8) -0.0035(7) -0.0069(7) 0.0021(7)
C2 0.0270(10) 0.0199(9) 0.0220(9) -0.0070(7) -0.0063(7) 0.0037(7)
C3 0.0237(10) 0.0205(9) 0.0253(10) -0.0028(8) -0.0062(8) 0.0042(7)
C4 0.0318(11) 0.0259(10) 0.0153(8) -0.0038(7) -0.0018(7) -0.0060(8)
C5 0.0276(10) 0.0242(9) 0.0216(9) -0.0044(8) 0.0014(8) -0.0067(8)
C6 0.0337(12) 0.0247(10) 0.0190(9) -0.0007(8) 0.0017(8) -0.0013(8)
C7 0.0232(10) 0.0191(9) 0.0230(9) -0.0047(7) -0.0037(7) 0.0023(7)
C8 0.0286(11) 0.0425(12) 0.0365(12) -0.0233(10) -0.0124(9) 0.0093(9)
C9 0.0358(12) 0.0438(13) 0.0372(12) -0.0228(11) -0.0123(10) 0.0048(10)
C10 0.0348(13) 0.0545(15) 0.0312(11) -0.0065(11) -0.0136(9) -0.0133(11)
C11 0.0409(14) 0.0341(12) 0.0545(15) -0.0028(11) -0.0263(12) 0.0045(10)
C12 0.0354(12) 0.0249(10) 0.0390(12) -0.0041(9) -0.0177(10) 0.0039(9)
C13 0.0321(10) 0.0194(8) 0.0210(9) -0.0023(7) -0.0036(8) -0.0034(7)
C14 0.0442(13) 0.0263(11) 0.0465(13) -0.0075(10) 0.0160(11) -0.0062(9)
C15 0.0462(14) 0.0372(12) 0.0480(14) -0.0039(11) 0.0167(11) -0.0085(11)
C16 0.0437(15) 0.0588(16) 0.0533(15) 0.0102(13) -0.0083(12) -0.0226(12)
C17 0.0731(18) 0.0549(15) 0.0402(13) -0.0046(12) -0.0119(12) -0.0407(14)
C18 0.0595(15) 0.0446(13) 0.0305(11) -0.0038(10) -0.0110(11) -0.0270(12)
C19 0.0343(11) 0.0146(8) 0.0234(9) -0.0066(7) -0.0027(8) 0.0068(7)
C20 0.0405(13) 0.0282(11) 0.0343(11) -0.0135(9) 0.0077(9) 0.0018(9)
C21 0.0468(14) 0.0318(12) 0.0366(12) -0.0108(10) 0.0087(10) 0.0080(10)
C22 0.0725(19) 0.0366(13) 0.0296(12) -0.0130(10) 0.0045(12) 0.0197(12)
C23 0.0675(18) 0.0386(13) 0.0333(12) -0.0223(10) -0.0119(11) 0.0181(12)
C24 0.0479(13) 0.0259(10) 0.0272(10) -0.0131(9) -0.0052(9) 0.0092(9)
C25 0.0300(10) 0.0195(9) 0.0187(9) -0.0003(7) -0.0032(7) -0.0033(7)
C26 0.0670(17) 0.0265(11) 0.0287(11) -0.0001(9) -0.0179(11) -0.0139(11)
C27 0.096(2) 0.0280(12) 0.0334(13) -0.0068(10) -0.0134(13) -0.0178(13)
C28 0.0687(18) 0.0249(11) 0.0365(13) -0.0002(10) -0.0113(12) -0.0164(11)
C29 0.0477(14) 0.0227(10) 0.0286(11) 0.0024(8) -0.0087(10) -0.0068(9)
C30 0.0380(12) 0.0252(10) 0.0229(10) 0.0003(8) -0.0031(8) -0.0064(9)
C31 0.0306(10) 0.0228(9) 0.0166(8) -0.0055(7) -0.0001(7) -0.0018(8)
C32 0.0342(12) 0.0295(10) 0.0271(10) -0.0106(8) -0.0077(8) 0.0008(8)
C33 0.0420(13) 0.0410(13) 0.0308(11) -0.0102(10) -0.0130(10) -0.0006(10)
C34 0.0578(16) 0.0489(14) 0.0316(12) -0.0197(11) -0.0111(11) -0.0098(12)
C35 0.0635(17) 0.0419(13) 0.0346(12) -0.0232(11) -0.0072(11) -0.0007(12)
C36 0.0449(13) 0.0284(11) 0.0315(11) -0.0149(9) -0.0074(9) 0.0043(9)
C37 0.0289(11) 0.0759(17) 0.0225(10) 0.0012(11) 0.0042(9) 0.0176(11)
C38 0.028(2) 0.066(3) 0.026(2) -0.019(2) -0.0030(18) 0.009(2)
C39 0.0293(12) 0.0654(15) 0.0325(11) -0.0071(11) -0.0072(9) 0.0135(11)
C40 0.0316(12) 0.0716(17) 0.0456(14) -0.0031(13) 0.0047(11) 0.0147(12)
C41 0.035(2) 0.057(3) 0.035(2) -0.013(2) 0.009(2) 0.009(2)
C42 0.0289(11) 0.0453(12) 0.0219(10) -0.0061(9) 0.0047(8) 0.0046(9)
C43 0.0298(11) 0.0304(10) 0.0222(10) -0.0070(8) 0.0032(8) -0.0085(8)
C44 0.0307(12) 0.0513(14) 0.0358(12) -0.0139(11) 0.0021(9) -0.0139(10)
C45 0.0336(13) 0.0504(14) 0.0382(12) -0.0190(11) -0.0030(10) -0.0169(10)
C46 0.0267(11) 0.0406(12) 0.0252(10) -0.0119(9) -0.0085(8) -0.0032(9)
C381 0.0268(17) 0.0426(19) 0.0231(15) -0.0057(15) 0.0013(13) 0.0037(15)
C411 0.0269(17) 0.043(2) 0.0316(17) -0.0067(16) 0.0052(14) 0.0015(15)
P1 0.0236(2) 0.0136(2) 0.0167(2) -0.00386(16) -0.00172(17) 0.00196(16)
P2 0.0208(2) 0.0191(2) 0.0146(2) -0.00164(17) -0.00027(16) 0.00036(17)

loop_
_atom_type_symbol
_atom_type_scat_dispersion_real
_atom_type_scat_dispersion_imag
_atom_type_scat_Cromer_Mann_a1
_atom_type_scat_Cromer_Mann_b1
_atom_type_scat_Cromer_Mann_a2
_atom_type_scat_Cromer_Mann_b2
_atom_type_scat_Cromer_Mann_a3
_atom_type_scat_Cromer_Mann_b3
_atom_type_scat_Cromer_Mann_a4
_atom_type_scat_Cromer_Mann_b4
_atom_type_scat_Cromer_Mann_c
_atom_type_scat_source
C 0.0181 0.0091 2.3100 20.8439 1.0200 10.2075 1.5886 0.5687 0.8650 51.6512 0.2156 'International Tables Vol C 4.2.6.8 and 6.1.1.4'
H 0.0000 0.0000 0.4930 10.5109 0.3229 26.1257 0.1402 3.1424 0.0408 57.7998 0.0030 'International Tables Vol C 4.2.6.8 and 6.1.1.4'
O 0.0492 0.0322 3.0485 13.2771 2.2868 5.7011 1.5463 0.3239 0.8670 32.9089 0.2508 'International Tables Vol C 4.2.6.8 and 6.1.1.4'
Mg 0.1719 0.1771 5.4204 2.8275 2.1735 79.2611 1.2269 0.3808 2.3073 7.1937 0.8584 'International Tables Vol C 4.2.6.8 and 6.1.1.4'
P 0.2955 0.4335 6.4345 1.9067 4.1791 27.1570 1.7800 0.5260 1.4908 68.1645 1.1149 'International Tables Vol C 4.2.6.8 and 6.1.1.4'
Co -2.3653 3.6143 12.2841 4.2791 7.3409 0.2784 4.0034 13.5359 2.3488 71.1692 1.0118 'International Tables Vol C 4.2.6.8 and 6.1.1.4'

loop_
_geom_angle_atom_site_label_1
_geom_angle_site_symmetry_1
_geom_angle_atom_site_label_2
_geom_angle_atom_site_label_3
_geom_angle
_geom_angle_publ_flag
O1 2_647 Mg1 Co1 109.28(4) yes
O1 2_647 Mg1 Co2 107.91(4) yes
Co1 . Mg1 Co2 124.34(2) yes
O1 2_647 Mg1 O7 89.07(6) yes
Co1 . Mg1 O7 104.62(4) yes
Co2 . Mg1 O7 115.90(4) yes
Mg1 . Co1 C1 78.32(6) yes
Mg1 . Co1 C2 77.32(6) yes
C1 . Co1 C2 115.76(9) yes
Mg1 . Co1 C3 83.45(6) yes
C1 . Co1 C3 118.69(9) yes
C2 . Co1 C3 116.19(9) yes
Mg1 . Co1 P1 178.13(2) yes
C1 . Co1 P1 102.58(6) yes
C2 . Co1 P1 100.80(6) yes
C3 . Co1 P1 97.48(6) yes
Mg1 . Co2 C4 76.72(6) yes
Mg1 . Co2 C5 75.68(6) yes
C4 . Co2 C5 117.65(9) yes
Mg1 . Co2 C6 84.86(6) yes
C4 . Co2 C6 119.76(10) yes
C5 . Co2 C6 111.97(10) yes
Mg1 . Co2 P2 172.70(2) yes
C4 . Co2 P2 97.04(6) yes
C5 . Co2 P2 104.44(6) yes
C6 . Co2 P2 101.68(6) yes
Mg1 2_647 O1 C1 158.34(14) yes
Mg1 . O7 C43 123.24(11) yes
Mg1 . O7 C46 124.62(11) yes
C43 . O7 C46 109.76(14) yes
O1 . C1 Co1 177.94(16) yes
O2 . C2 Co1 176.12(18) yes
O3 . C3 Co1 176.59(18) yes
O4 . C4 Co2 177.50(18) yes
O5 . C5 Co2 177.19(19) yes
O6 . C6 Co2 178.7(2) yes
C8 . C7 C12 110.83(17) yes
C8 . C7 P1 115.74(13) yes
C12 . C7 P1 114.35(14) yes
C8 . C7 H71 103.9 no
C12 . C7 H71 106.2 no
P1 . C7 H71 104.6 no
C7 . C8 C9 110.85(17) yes
C7 . C8 H81 108.6 no
C9 . C8 H81 110.0 no
C7 . C8 H82 109.3 no
C9 . C8 H82 110.3 no
H81 . C8 H82 107.9 no
C8 . C9 C10 111.6(2) yes
C8 . C9 H91 109.8 no
C10 . C9 H91 109.6 no
C8 . C9 H92 109.4 no
C10 . C9 H92 108.9 no
H91 . C9 H92 107.4 no
C9 . C10 C11 110.70(19) yes
C9 . C10 H101 109.4 no
C11 . C10 H101 110.4 no
C9 . C10 H102 109.3 no
C11 . C10 H102 108.5 no
H101 . C10 H102 108.5 no
C10 . C11 C12 111.2(2) yes
C10 . C11 H111 108.8 no
C12 . C11 H111 109.1 no
C10 . C11 H112 110.5 no
C12 . C11 H112 108.4 no
H111 . C11 H112 108.9 no
C7 . C12 C11 111.45(18) yes
C7 . C12 H121 107.6 no
C11 . C12 H121 109.6 no
C7 . C12 H122 108.1 no
C11 . C12 H122 109.2 no
H121 . C12 H122 111.0 no
C14 . C13 C18 111.5(2) yes
C14 . C13 P1 110.77(14) yes
C18 . C13 P1 113.88(14) yes
C14 . C13 H131 106.0 no
C18 . C13 H131 107.0 no
P1 . C13 H131 107.1 no
C13 . C14 C15 111.8(2) yes
C13 . C14 H141 106.1 no
C15 . C14 H141 107.4 no
C13 . C14 H142 109.5 no
C15 . C14 H142 110.1 no
H141 . C14 H142 111.9 no
C14 . C15 C16 111.2(2) yes
C14 . C15 H151 109.5 no
C16 . C15 H151 108.4 no
C14 . C15 H152 109.7 no
C16 . C15 H152 108.2 no
H151 . C15 H152 109.8 no
C15 . C16 C17 110.4(2) yes
C15 . C16 H161 107.9 no
C17 . C16 H161 108.1 no
C15 . C16 H162 111.0 no
C17 . C16 H162 110.6 no
H161 . C16 H162 108.8 no
C16 . C17 C18 112.1(3) yes
C16 . C17 H171 108.8 no
C18 . C17 H171 107.8 no
C16 . C17 H172 109.4 no
C18 . C17 H172 109.5 no
H171 . C17 H172 109.1 no
C17 . C18 C13 110.45(19) yes
C17 . C18 H181 110.5 no
C13 . C18 H181 109.7 no
C17 . C18 H182 108.7 no
C13 . C18 H182 108.2 no
H181 . C18 H182 109.2 no
C20 . C19 C24 108.85(18) yes
C20 . C19 P1 114.13(14) yes
C24 . C19 P1 111.39(14) yes
C20 . C19 H191 108.8 no
C24 . C19 H191 107.0 no
P1 . C19 H191 106.4 no
C19 . C20 C21 111.4(2) yes
C19 . C20 H201 107.7 no
C21 . C20 H201 108.3 no
C19 . C20 H202 109.7 no
C21 . C20 H202 111.1 no
H201 . C20 H202 108.6 no
C20 . C21 C22 112.7(2) yes
C20 . C21 H211 108.7 no
C22 . C21 H211 109.6 no
C20 . C21 H212 108.5 no
C22 . C21 H212 109.3 no
H211 . C21 H212 107.9 no
C21 . C22 C23 111.2(2) yes
C21 . C22 H221 108.8 no
C23 . C22 H221 110.7 no
C21 . C22 H222 108.0 no
C23 . C22 H222 109.3 no
H221 . C22 H222 108.8 no
C22 . C23 C24 110.5(2) yes
C22 . C23 H231 109.7 no
C24 . C23 H231 110.4 no
C22 . C23 H232 110.6 no
C24 . C23 H232 105.7 no
H231 . C23 H232 109.9 no
C19 . C24 C23 111.61(18) yes
C19 . C24 H241 109.4 no
C23 . C24 H241 109.3 no
C19 . C24 H242 108.9 no
C23 . C24 H242 108.7 no
H241 . C24 H242 109.0 no
C26 . C25 C30 109.10(17) yes
C26 . C25 P2 113.29(14) yes
C30 . C25 P2 117.56(15) yes
C26 . C25 H251 105.5 no
C30 . C25 H251 106.3 no
P2 . C25 H251 104.0 no
C25 . C26 C27 111.6(2) yes
C25 . C26 H261 108.2 no
C27 . C26 H261 109.0 no
C25 . C26 H262 109.1 no
C27 . C26 H262 110.3 no
H261 . C26 H262 108.6 no
C26 . C27 C28 110.8(2) yes
C26 . C27 H271 109.9 no
C28 . C27 H271 108.8 no
C26 . C27 H272 107.8 no
C28 . C27 H272 110.7 no
H271 . C27 H272 108.8 no
C27 . C28 C29 110.7(2) yes
C27 . C28 H281 109.2 no
C29 . C28 H281 108.5 no
C27 . C28 H282 110.2 no
C29 . C28 H282 109.8 no
H281 . C28 H282 108.3 no
C28 . C29 C30 111.41(19) yes
C28 . C29 H291 109.4 no
C30 . C29 H291 108.5 no
C28 . C29 H292 109.8 no
C30 . C29 H292 108.9 no
H291 . C29 H292 108.8 no
C25 . C30 C29 110.65(18) yes
C25 . C30 H301 109.1 no
C29 . C30 H301 108.5 no
C25 . C30 H302 109.1 no
C29 . C30 H302 110.0 no
H301 . C30 H302 109.5 no
C32 . C31 C36 109.20(18) yes
C32 . C31 P2 112.34(14) yes
C36 . C31 P2 112.96(14) yes
C32 . C31 H311 108.4 no
C36 . C31 H311 107.0 no
P2 . C31 H311 106.8 no
C31 . C32 C33 110.95(18) yes
C31 . C32 H321 111.1 no
C33 . C32 H321 110.1 no
C31 . C32 H322 108.7 no
C33 . C32 H322 107.7 no
H321 . C32 H322 108.1 no
C32 . C33 C34 111.25(19) yes
C32 . C33 H331 107.5 no
C34 . C33 H331 109.8 no
C32 . C33 H332 110.2 no
C34 . C33 H332 108.6 no
H331 . C33 H332 109.5 no
C33 . C34 C35 111.6(2) yes
C33 . C34 H341 109.7 no
C35 . C34 H341 109.4 no
C33 . C34 H342 109.4 no
C35 . C34 H342 108.7 no
H341 . C34 H342 108.1 no
C34 . C35 C36 111.2(2) yes
C34 . C35 H351 109.6 no
C36 . C35 H351 107.4 no
C34 . C35 H352 109.0 no
C36 . C35 H352 109.7 no
H351 . C35 H352 109.9 no
C31 . C36 C35 110.78(18) yes
C31 . C36 H361 108.3 no
C35 . C36 H361 106.9 no
C31 . C36 H362 110.5 no
C35 . C36 H362 110.7 no
H361 . C36 H362 109.6 no
C38 . C37 C42 120.7(3) yes
C38 . C37 C381 38.2(3) yes
C42 . C37 C381 115.2(2) yes
C38 . C37 P2 120.6(3) yes
C42 . C37 P2 117.98(16) yes
C381 . C37 P2 117.7(2) yes
C38 . C37 H371 79.5 no
C42 . C37 H371 91.2 no
C381 . C37 H371 117.7 no
P2 . C37 H371 91.5 no
C37 . C38 C39 115.8(4) yes
C37 . C38 H381 105.6 no
C39 . C38 H381 107.1 no
C37 . C38 H382 109.7 no
C39 . C38 H382 108.3 no
H381 . C38 H382 110.3 no
C38 . C39 C40 115.0(3) yes
C38 . C39 C381 34.6(3) yes
C40 . C39 C381 113.3(2) yes
C38 . C39 H391 99.5 no
C40 . C39 H391 116.8 no
C381 . C39 H391 124.0 no
C38 . C39 H392 123.9 no
C40 . C39 H392 114.5 no
C381 . C39 H392 100.8 no
H391 . C39 H392 80.0 no
C39 . C40 C41 117.9(3) yes
C39 . C40 C411 115.9(3) yes
C41 . C40 C411 38.7(4) yes
C39 . C40 H401 107.9 no
C41 . C40 H401 70.9 no
C411 . C40 H401 107.9 no
C39 . C40 H402 107.9 no
C41 . C40 H402 131.7 no
C411 . C40 H402 107.8 no
H401 . C40 H402 109.5 no
C40 . C41 C42 118.1(5) yes
C40 . C41 H411 107.0 no
C42 . C41 H411 107.4 no
C40 . C41 H412 106.6 no
C42 . C41 H412 106.7 no
H411 . C41 H412 110.9 no
C37 . C42 C41 112.7(3) yes
C37 . C42 C411 113.5(2) yes
C41 . C42 C411 35.4(3) yes
C37 . C42 H421 116.2 no
C41 . C42 H421 124.6 no
C411 . C42 H421 99.7 no
C37 . C42 H422 113.3 no
C41 . C42 H422 95.9 no
C411 . C42 H422 122.9 no
H421 . C42 H422 87.4 no
O7 . C43 C44 105.03(16) yes
O7 . C43 H431 109.2 no
C44 . C43 H431 111.6 no
O7 . C43 H432 109.0 no
C44 . C43 H432 111.5 no
H431 . C43 H432 110.2 no
C43 . C44 C45 102.40(18) yes
C43 . C44 H441 110.5 no
C45 . C44 H441 110.3 no
C43 . C44 H442 111.5 no
C45 . C44 H442 112.3 no
H441 . C44 H442 109.5 no
C44 . C45 C46 102.91(18) yes
C44 . C45 H451 112.0 no
C46 . C45 H451 111.2 no
C44 . C45 H452 110.7 no
C46 . C45 H452 110.7 no
H451 . C45 H452 109.3 no
C45 . C46 O7 105.32(16) yes
C45 . C46 H461 111.2 no
O7 . C46 H461 108.5 no
C45 . C46 H462 111.7 no
O7 . C46 H462 109.8 no
H461 . C46 H462 110.2 no
C39 . C381 C37 114.1(3) yes
C39 . C381 H3811 109.1 no
C37 . C381 H3811 105.7 no
C39 . C381 H3812 108.3 no
C37 . C381 H3812 110.0 no
H3811 . C381 H3812 109.5 no
C42 . C411 C40 113.0(3) yes
C42 . C411 H4111 109.5 no
C40 . C411 H4111 108.9 no
C42 . C411 H4112 110.1 no
C40 . C411 H4112 106.4 no
H4111 . C411 H4112 108.8 no
C19 . P1 C7 102.84(9) yes
C19 . P1 C13 102.73(9) yes
C7 . P1 C13 103.77(9) yes
C19 . P1 Co1 115.12(6) yes
C7 . P1 Co1 114.09(6) yes
C13 . P1 Co1 116.56(7) yes
C37 . P2 C25 105.34(12) yes
C37 . P2 C31 104.58(11) yes
C25 . P2 C31 101.69(9) yes
C37 . P2 Co2 114.35(7) yes
C25 . P2 Co2 114.79(6) yes
C31 . P2 Co2 114.70(6) yes

loop_
_geom_bond_atom_site_label_1
_geom_bond_atom_site_label_2
_geom_bond_site_symmetry_2
_geom_bond_distance
_geom_bond_publ_flag
Mg1 O1 2_647 2.0390(14) yes
Mg1 Co1 . 2.6163(6) yes
Mg1 Co2 . 2.5427(6) yes
Mg1 O7 . 2.0335(14) yes
Co1 C1 . 1.7132(19) yes
Co1 C2 . 1.761(2) yes
Co1 C3 . 1.776(2) yes
Co1 P1 . 2.2062(5) yes
Co2 C4 . 1.757(2) yes
Co2 C5 . 1.763(2) yes
Co2 C6 . 1.760(2) yes
Co2 P2 . 2.2183(5) yes
O1 C1 . 1.179(2) yes
O2 C2 . 1.161(2) yes
O3 C3 . 1.147(3) yes
O4 C4 . 1.161(3) yes
O5 C5 . 1.153(3) yes
O6 C6 . 1.158(3) yes
O7 C43 . 1.459(2) yes
O7 C46 . 1.454(2) yes
C7 C8 . 1.532(3) yes
C7 C12 . 1.539(3) yes
C7 P1 . 1.869(2) yes
C7 H71 . 0.964 no
C8 C9 . 1.524(3) yes
C8 H81 . 0.949 no
C8 H82 . 0.982 no
C9 C10 . 1.523(3) yes
C9 H91 . 0.963 no
C9 H92 . 0.982 no
C10 C11 . 1.510(4) yes
C10 H101 . 0.961 no
C10 H102 . 0.974 no
C11 C12 . 1.519(3) yes
C11 H111 . 0.956 no
C11 H112 . 0.965 no
C12 H121 . 0.984 no
C12 H122 . 0.974 no
C13 C14 . 1.525(3) yes
C13 C18 . 1.524(3) yes
C13 P1 . 1.864(2) yes
C13 H131 . 0.966 no
C14 C15 . 1.533(3) yes
C14 H141 . 0.963 no
C14 H142 . 0.983 no
C15 C16 . 1.523(4) yes
C15 H151 . 0.976 no
C15 H152 . 0.991 no
C16 C17 . 1.522(5) yes
C16 H161 . 0.977 no
C16 H162 . 0.974 no
C17 C18 . 1.538(3) yes
C17 H171 . 0.987 no
C17 H172 . 0.987 no
C18 H181 . 0.987 no
C18 H182 . 0.965 no
C19 C20 . 1.541(3) yes
C19 C24 . 1.538(3) yes
C19 P1 . 1.8784(19) yes
C19 H191 . 0.968 no
C20 C21 . 1.536(3) yes
C20 H201 . 0.965 no
C20 H202 . 0.974 no
C21 C22 . 1.512(4) yes
C21 H211 . 0.969 no
C21 H212 . 0.968 no
C22 C23 . 1.516(4) yes
C22 H221 . 0.983 no
C22 H222 . 0.973 no
C23 C24 . 1.537(3) yes
C23 H231 . 0.976 no
C23 H232 . 0.980 no
C24 H241 . 0.978 no
C24 H242 . 0.973 no
C25 C26 . 1.528(3) yes
C25 C30 . 1.540(3) yes
C25 P2 . 1.870(2) yes
C25 H251 . 0.983 no
C26 C27 . 1.540(3) yes
C26 H261 . 0.977 no
C26 H262 . 0.958 no
C27 C28 . 1.526(3) yes
C27 H271 . 0.964 no
C27 H272 . 0.992 no
C28 C29 . 1.513(3) yes
C28 H281 . 0.968 no
C28 H282 . 0.965 no
C29 C30 . 1.531(3) yes
C29 H291 . 0.974 no
C29 H292 . 0.971 no
C30 H301 . 0.963 no
C30 H302 . 0.970 no
C31 C32 . 1.533(3) yes
C31 C36 . 1.533(3) yes
C31 P2 . 1.860(2) yes
C31 H311 . 0.984 no
C32 C33 . 1.528(3) yes
C32 H321 . 0.967 no
C32 H322 . 0.973 no
C33 C34 . 1.523(3) yes
C33 H331 . 0.968 no
C33 H332 . 0.986 no
C34 C35 . 1.520(4) yes
C34 H341 . 0.957 no
C34 H342 . 0.975 no
C35 C36 . 1.526(3) yes
C35 H351 . 0.970 no
C35 H352 . 0.969 no
C36 H361 . 0.968 no
C36 H362 . 0.967 no
C37 C38 . 1.356(6) yes
C37 C42 . 1.514(3) yes
C37 C381 . 1.452(4) yes
C37 P2 . 1.872(2) yes
C37 H371 . 0.972 no
C38 C39 . 1.581(6) yes
C38 H381 . 0.983 no
C38 H382 . 0.973 no
C39 C40 . 1.508(4) yes
C39 C381 . 1.517(4) yes
C39 H391 . 0.950 no
C39 H392 . 0.966 no
C40 C41 . 1.352(7) yes
C40 C411 . 1.473(5) yes
C40 H401 . 0.950 no
C40 H402 . 0.950 no
C41 C42 . 1.567(6) yes
C41 H411 . 0.974 no
C41 H412 . 0.968 no
C42 C411 . 1.532(4) yes
C42 H421 . 0.959 no
C42 H422 . 0.940 no
C43 C44 . 1.506(3) yes
C43 H431 . 0.963 no
C43 H432 . 0.975 no
C44 C45 . 1.523(3) yes
C44 H441 . 0.971 no
C44 H442 . 0.974 no
C45 C46 . 1.506(3) yes
C45 H451 . 0.954 no
C45 H452 . 0.970 no
C46 H461 . 0.971 no
C46 H462 . 0.969 no
C381 H3811 . 0.969 no
C381 H3812 . 0.968 no
C411 H4111 . 0.967 no
C411 H4112 . 0.967 no
